data_4073747
loop_
_publ_author_name
'Koller, J\"urgen'
'Sarkar, Soumya'
'Abboud, Khalil A.'
'Veige, Adam S.'

_publ_section_title
;
 Synthesis and Characterization of (2,6-iPrNCN)HfCl2-and
 (3,5-MeNCN)2Hf2-(where NCN =
 2,6-bis[phenylazanidyl]methylphenyl):&#x00A0; New Trianionic Pincer
 Ligands
;
_journal_issue 22
_journal_name_full Organometallics
_journal_page_first 5438
_journal_paper_doi 10.1021/om700597u
_journal_volume 26
_journal_year 2007
_chemical_formula_sum 'C56 H70 Hf Li2 N4 O4'
_chemical_formula_weight 1055.53
_chemical_name_systematic
; 
 ? 
;
_space_group_IT_number 14
_symmetry_cell_setting monoclinic
_symmetry_space_group_name_Hall '-P 2ybc'
_symmetry_space_group_name_H-M 'P 1 21/c 1'
_atom_sites_solution_hydrogens geom
_atom_sites_solution_primary direct
_atom_sites_solution_secondary difmap
_audit_creation_method SHELXL-97
_cell_angle_alpha 90.00
_cell_angle_beta 98.916(2)
_cell_angle_gamma 90.00
_cell_formula_units_Z 8
_cell_length_a 39.443(4)
_cell_length_b 16.5027(17)
_cell_length_c 16.2419(17)
_cell_measurement_reflns_used 334
_cell_measurement_temperature 173(2)
_cell_measurement_theta_max 28.0
_cell_measurement_theta_min 2.0
_cell_volume 10444.4(19)
_computing_cell_refinement 'Bruker SMART v5.624 & SAINT 6.36a (Bruker 1998)'
_computing_data_collection 'Bruker SMART v5.624 (Bruker 1998)'
_computing_data_reduction 'Bruker SHELXTL v6.14 (Bruker 2000)'
_computing_molecular_graphics 'Bruker SHELXTL v6.14'
_computing_publication_material 'Bruker SHELXTL v6.14'
_computing_structure_refinement 'Bruker SHELXTL v6.14'
_computing_structure_solution 'Bruker SHELXTL v6.14'
_diffrn_ambient_temperature 173(2)
_diffrn_measured_fraction_theta_full 0.994
_diffrn_measured_fraction_theta_max 0.994
_diffrn_measurement_device_type 'SMART CCD area detector'
_diffrn_measurement_method '\w scans'
_diffrn_radiation_monochromator graphite
_diffrn_radiation_source 'fine-focus sealed tube'
_diffrn_radiation_type MoK\a
_diffrn_radiation_wavelength 0.71073
_diffrn_reflns_av_R_equivalents 0.0736
_diffrn_reflns_av_sigmaI/netI 0.1236
_diffrn_reflns_limit_h_max 51
_diffrn_reflns_limit_h_min -49
_diffrn_reflns_limit_k_max 12
_diffrn_reflns_limit_k_min -21
_diffrn_reflns_limit_l_max 21
_diffrn_reflns_limit_l_min -18
_diffrn_reflns_number 66794
_diffrn_reflns_theta_full 27.50
_diffrn_reflns_theta_max 27.50
_diffrn_reflns_theta_min 1.34
_diffrn_standards_decay_% 1
_diffrn_standards_number 0
_exptl_absorpt_coefficient_mu 2.045
_exptl_absorpt_correction_T_max 0.8405
_exptl_absorpt_correction_T_min 0.6828
_exptl_absorpt_correction_type integration
_exptl_absorpt_process_details 'based on measured indexed crystal faces, Bruker SHELXTL  v6.12 (Bruker 1998)'
_exptl_crystal_colour colorless
_exptl_crystal_density_diffrn 1.343
_exptl_crystal_density_method 'not measured'
_exptl_crystal_description plates
_exptl_crystal_F_000 4352
_exptl_crystal_size_max 0.20
_exptl_crystal_size_mid 0.17
_exptl_crystal_size_min 0.08
_refine_diff_density_max 1.575
_refine_diff_density_min -1.308
_refine_diff_density_rms 0.104
_refine_ls_extinction_method none
_refine_ls_goodness_of_fit_ref 0.868
_refine_ls_hydrogen_treatment constr
_refine_ls_matrix_type full
_refine_ls_number_parameters 1207
_refine_ls_number_reflns 23838
_refine_ls_number_restraints 0
_refine_ls_restrained_S_all 0.868
_refine_ls_R_factor_all 0.0933
_refine_ls_R_factor_gt 0.0422
_refine_ls_shift/su_max 0.006
_refine_ls_shift/su_mean 0.000
_refine_ls_structure_factor_coef Fsqd
_refine_ls_weighting_details 'calc w=1/[\s^2^(Fo^2^)+(0.0135P)^2^] where P=(Fo^2^+2Fc^2^)/3'
_refine_ls_weighting_scheme calc
_refine_ls_wR_factor_gt 0.0660
_refine_ls_wR_factor_ref 0.0736
_reflns_number_gt 13830
_reflns_number_total 23838
_reflns_threshold_expression I>2\s(I)
_cod_data_source_file om700597u-file004.cif
_cod_data_source_block ss06
_cod_depositor_comments
;
The following automatic conversions were performed:

'_symmetry_cell_setting' value 'Monoclinic' changed to 'monoclinic'
according to /home/saulius/struct/CIF-dictionaries/cif_core.dic
dictionary named 'cif_core.dic' version 2.4.1 from 2010-06-29.

Automatic conversion script
Id: cif_fix_values 1715 2011-07-08 13:25:40Z adriana 
;
_cod_original_cell_volume 10444.5(19)
_cod_original_sg_symbol_H-M P21/c
_cod_database_code 4073747

loop_
_symmetry_equiv_pos_as_xyz
'x, y, z'
'-x, y+1/2, -z+1/2'
'-x, -y, -z'
'x, -y-1/2, z-1/2'

loop_
_atom_site_label
_atom_site_type_symbol
_atom_site_fract_x
_atom_site_fract_y
_atom_site_fract_z
_atom_site_U_iso_or_equiv
_atom_site_adp_type
_atom_site_occupancy
_atom_site_symmetry_multiplicity
_atom_site_calc_flag
_atom_site_refinement_flags
Hf1 Hf 0.372102(5) 1.000762(11) -0.225078(11) 0.01927(5) Uani 1 1 d .
Li1A Li 0.3849(2) 0.8689(4) -0.3381(5) 0.0287(19) Uani 1 1 d .
Li2A Li 0.3614(2) 1.1438(5) -0.1065(5) 0.040(2) Uani 1 1 d .
O1A O 0.42286(9) 0.8168(2) -0.3886(2) 0.0404(9) Uani 1 1 d .
O2A O 0.35571(9) 0.7886(2) -0.4050(2) 0.0444(9) Uani 1 1 d .
O3A O 0.38627(11) 1.2462(2) -0.0666(2) 0.0588(11) Uani 1 1 d .
O4A O 0.32375(10) 1.1927(2) -0.0528(2) 0.0529(10) Uani 1 1 d .
N1A N 0.37977(8) 0.9986(2) -0.35867(19) 0.0214(8) Uani 1 1 d .
N2A N 0.39614(8) 1.0410(2) -0.0991(2) 0.0232(9) Uani 1 1 d .
N3A N 0.33357(8) 1.1000(2) -0.2317(2) 0.0210(9) Uani 1 1 d .
N4A N 0.37976(8) 0.86471(19) -0.2094(2) 0.0202(8) Uani 1 1 d .
C1A C 0.42576(10) 1.0470(3) -0.2346(3) 0.0231(10) Uani 1 1 d .
C2A C 0.43711(11) 1.0527(3) -0.3105(3) 0.0247(11) Uani 1 1 d .
C3A C 0.46829(12) 1.0887(3) -0.3172(3) 0.0350(13) Uani 1 1 d .
H3AA H 0.4759 1.0918 -0.3698 0.042 Uiso 1 1 calc R
C4A C 0.48816(12) 1.1200(3) -0.2472(3) 0.0400(13) Uani 1 1 d .
H4AA H 0.5096 1.1444 -0.2516 0.048 Uiso 1 1 calc R
C5A C 0.47706(11) 1.1161(3) -0.1701(3) 0.0370(13) Uani 1 1 d .
H5AA H 0.4905 1.1385 -0.1219 0.044 Uiso 1 1 calc R
C6A C 0.44595(11) 1.0789(3) -0.1651(3) 0.0285(11) Uani 1 1 d .
C7A C 0.41293(10) 1.0213(3) -0.3839(3) 0.0256(11) Uani 1 1 d .
H7AA H 0.4091 1.0635 -0.4277 0.031 Uiso 1 1 calc R
H7AB H 0.4232 0.9734 -0.4074 0.031 Uiso 1 1 calc R
C8A C 0.43297(11) 1.0629(3) -0.0830(3) 0.0308(12) Uani 1 1 d .
H8AA H 0.4463 1.0182 -0.0529 0.037 Uiso 1 1 calc R
H8AB H 0.4362 1.1120 -0.0476 0.037 Uiso 1 1 calc R
C9A C 0.35317(11) 0.9988(3) -0.4296(3) 0.0243(10) Uani 1 1 d .
C10A C 0.35850(11) 0.9710(3) -0.5078(3) 0.0290(11) Uani 1 1 d .
H10A H 0.3804 0.9502 -0.5140 0.035 Uiso 1 1 calc R
C11A C 0.33271(12) 0.9726(3) -0.5769(3) 0.0310(11) Uani 1 1 d .
C12A C 0.30103(11) 1.0050(3) -0.5677(3) 0.0332(11) Uani 1 1 d .
H12A H 0.2834 1.0078 -0.6147 0.040 Uiso 1 1 calc R
C13A C 0.29453(11) 1.0335(3) -0.4914(3) 0.0340(12) Uani 1 1 d .
C14A C 0.32052(10) 1.0299(3) -0.4236(3) 0.0276(11) Uani 1 1 d .
H14A H 0.3161 1.0492 -0.3712 0.033 Uiso 1 1 calc R
C15A C 0.33939(13) 0.9407(3) -0.6601(3) 0.0532(16) Uani 1 1 d .
H15A H 0.3629 0.9201 -0.6546 0.080 Uiso 1 1 calc R
H15B H 0.3363 0.9845 -0.7013 0.080 Uiso 1 1 calc R
H15C H 0.3233 0.8967 -0.6784 0.080 Uiso 1 1 calc R
C16A C 0.26010(11) 1.0714(3) -0.4835(3) 0.0475(15) Uani 1 1 d .
H16A H 0.2450 1.0685 -0.5373 0.071 Uiso 1 1 calc R
H16B H 0.2635 1.1283 -0.4667 0.071 Uiso 1 1 calc R
H16C H 0.2496 1.0420 -0.4414 0.071 Uiso 1 1 calc R
C17A C 0.38418(11) 1.0110(2) -0.0282(3) 0.0234(11) Uani 1 1 d .
C18A C 0.40430(11) 1.0015(3) 0.0512(3) 0.0265(11) Uani 1 1 d .
H18A H 0.4278 1.0172 0.0585 0.032 Uiso 1 1 calc R
C19A C 0.39107(12) 0.9701(3) 0.1187(3) 0.0279(11) Uani 1 1 d .
C20A C 0.35674(12) 0.9477(3) 0.1088(3) 0.0308(12) Uani 1 1 d .
H20A H 0.3477 0.9251 0.1546 0.037 Uiso 1 1 calc R
C21A C 0.33552(12) 0.9577(3) 0.0333(3) 0.0284(11) Uani 1 1 d .
C22A C 0.34964(11) 0.9889(2) -0.0340(3) 0.0261(11) Uani 1 1 d .
H22A H 0.3351 0.9955 -0.0860 0.031 Uiso 1 1 calc R
C23A C 0.41376(12) 0.9608(3) 0.2023(3) 0.0438(14) Uani 1 1 d .
H23A H 0.4004 0.9377 0.2426 0.066 Uiso 1 1 calc R
H23B H 0.4226 1.0140 0.2220 0.066 Uiso 1 1 calc R
H23C H 0.4330 0.9248 0.1965 0.066 Uiso 1 1 calc R
C24A C 0.29810(11) 0.9357(3) 0.0218(3) 0.0432(14) Uani 1 1 d .
H24A H 0.2923 0.9147 0.0744 0.065 Uiso 1 1 calc R
H24B H 0.2934 0.8940 -0.0214 0.065 Uiso 1 1 calc R
H24C H 0.2842 0.9838 0.0050 0.065 Uiso 1 1 calc R
C25A C 0.31953(11) 0.9414(3) -0.2344(2) 0.0233(11) Uani 1 1 d .
C26A C 0.29077(11) 0.9904(3) -0.2323(2) 0.0237(11) Uani 1 1 d .
C27A C 0.25928(11) 0.9568(3) -0.2226(3) 0.0316(12) Uani 1 1 d .
H27A H 0.2397 0.9903 -0.2218 0.038 Uiso 1 1 calc R
C28A C 0.25698(12) 0.8740(3) -0.2143(3) 0.0339(12) Uani 1 1 d .
H28A H 0.2353 0.8503 -0.2107 0.041 Uiso 1 1 calc R
C29A C 0.28523(11) 0.8248(3) -0.2111(3) 0.0313(12) Uani 1 1 d .
H29A H 0.2832 0.7681 -0.2028 0.038 Uiso 1 1 calc R
C30A C 0.31680(11) 0.8585(3) -0.2200(2) 0.0222(10) Uani 1 1 d .
C31A C 0.29643(10) 1.0807(3) -0.2354(3) 0.0251(11) Uani 1 1 d .
H31A H 0.2834 1.1028 -0.2876 0.030 Uiso 1 1 calc R
H31B H 0.2877 1.1068 -0.1879 0.030 Uiso 1 1 calc R
C32A C 0.34948(10) 0.8117(3) -0.2070(3) 0.0244(11) Uani 1 1 d .
H32A H 0.3519 0.7838 -0.1525 0.029 Uiso 1 1 calc R
H32B H 0.3487 0.7697 -0.2509 0.029 Uiso 1 1 calc R
C33A C 0.33876(11) 1.1788(3) -0.2565(3) 0.0233(11) Uani 1 1 d .
C34A C 0.31398(11) 1.2411(3) -0.2638(3) 0.0263(11) Uani 1 1 d .
H34A H 0.2917 1.2287 -0.2520 0.032 Uiso 1 1 calc R
C35A C 0.32056(12) 1.3193(3) -0.2871(3) 0.0301(12) Uani 1 1 d .
C36A C 0.35277(12) 1.3376(3) -0.3061(3) 0.0363(13) Uani 1 1 d .
H36A H 0.3575 1.3911 -0.3229 0.044 Uiso 1 1 calc R
C37A C 0.37819(12) 1.2785(3) -0.3010(3) 0.0351(13) Uani 1 1 d .
C38A C 0.37075(12) 1.2009(3) -0.2773(3) 0.0313(12) Uani 1 1 d .
H38A H 0.3881 1.1607 -0.2750 0.038 Uiso 1 1 calc R
C39A C 0.29339(12) 1.3825(3) -0.2913(3) 0.0407(13) Uani 1 1 d .
H39A H 0.3022 1.4340 -0.3093 0.061 Uiso 1 1 calc R
H39B H 0.2867 1.3894 -0.2361 0.061 Uiso 1 1 calc R
H39C H 0.2734 1.3659 -0.3312 0.061 Uiso 1 1 calc R
C40A C 0.41296(12) 1.2979(3) -0.3255(3) 0.0520(16) Uani 1 1 d .
H40A H 0.4137 1.3553 -0.3406 0.078 Uiso 1 1 calc R
H40B H 0.4165 1.2644 -0.3732 0.078 Uiso 1 1 calc R
H40C H 0.4311 1.2865 -0.2784 0.078 Uiso 1 1 calc R
C41A C 0.41041(11) 0.8258(3) -0.1746(2) 0.0223(11) Uani 1 1 d .
C42A C 0.41320(11) 0.7423(3) -0.1537(3) 0.0226(11) Uani 1 1 d .
H42A H 0.3934 0.7091 -0.1657 0.027 Uiso 1 1 calc R
C43A C 0.44383(11) 0.7069(3) -0.1163(3) 0.0265(11) Uani 1 1 d .
C44A C 0.47321(12) 0.7539(3) -0.1013(3) 0.0319(12) Uani 1 1 d .
H44A H 0.4942 0.7304 -0.0754 0.038 Uiso 1 1 calc R
C45A C 0.47230(12) 0.8350(3) -0.1239(3) 0.0339(12) Uani 1 1 d .
C46A C 0.44143(11) 0.8686(3) -0.1597(3) 0.0314(12) Uani 1 1 d .
H46A H 0.4412 0.9242 -0.1751 0.038 Uiso 1 1 calc R
C47A C 0.44500(11) 0.6189(3) -0.0914(3) 0.0366(13) Uani 1 1 d .
H47A H 0.4685 0.6043 -0.0673 0.055 Uiso 1 1 calc R
H47B H 0.4375 0.5854 -0.1406 0.055 Uiso 1 1 calc R
H47C H 0.4297 0.6099 -0.0500 0.055 Uiso 1 1 calc R
C48A C 0.50395(12) 0.8859(3) -0.1107(3) 0.0588(17) Uani 1 1 d .
H48A H 0.4983 0.9410 -0.1307 0.088 Uiso 1 1 calc R
H48B H 0.5211 0.8625 -0.1415 0.088 Uiso 1 1 calc R
H48C H 0.5132 0.8875 -0.0511 0.088 Uiso 1 1 calc R
C49A C 0.45859(14) 0.8161(4) -0.3534(3) 0.0641(18) Uani 1 1 d .
H49A H 0.4653 0.8697 -0.3305 0.096 Uiso 1 1 calc R
H49B H 0.4723 0.8024 -0.3968 0.096 Uiso 1 1 calc R
H49C H 0.4625 0.7756 -0.3088 0.096 Uiso 1 1 calc R
C50A C 0.41066(15) 0.7406(3) -0.4223(3) 0.0528(16) Uani 1 1 d .
H50A H 0.4115 0.6999 -0.3773 0.063 Uiso 1 1 calc R
H50B H 0.4251 0.7213 -0.4629 0.063 Uiso 1 1 calc R
C51A C 0.37478(16) 0.7524(3) -0.4641(3) 0.0556(16) Uani 1 1 d .
H51A H 0.3743 0.7882 -0.5132 0.067 Uiso 1 1 calc R
H51B H 0.3645 0.6996 -0.4832 0.067 Uiso 1 1 calc R
C52A C 0.32016(13) 0.7992(3) -0.4372(3) 0.0598(17) Uani 1 1 d .
H52A H 0.3085 0.8237 -0.3942 0.090 Uiso 1 1 calc R
H52B H 0.3098 0.7465 -0.4533 0.090 Uiso 1 1 calc R
H52C H 0.3178 0.8348 -0.4860 0.090 Uiso 1 1 calc R
C53A C 0.41641(16) 1.2819(4) -0.0880(4) 0.083(2) Uani 1 1 d .
H53A H 0.4332 1.2394 -0.0941 0.124 Uiso 1 1 calc R
H53B H 0.4261 1.3196 -0.0440 0.124 Uiso 1 1 calc R
H53C H 0.4107 1.3113 -0.1408 0.124 Uiso 1 1 calc R
C54A C 0.36084(19) 1.3045(4) -0.0561(4) 0.077(2) Uani 1 1 d .
H54A H 0.3510 1.3273 -0.1110 0.093 Uiso 1 1 calc R
H54B H 0.3715 1.3494 -0.0207 0.093 Uiso 1 1 calc R
C55A C 0.33355(18) 1.2679(4) -0.0174(4) 0.077(2) Uani 1 1 d .
H55A H 0.3416 1.2610 0.0431 0.092 Uiso 1 1 calc R
H55B H 0.3134 1.3046 -0.0242 0.092 Uiso 1 1 calc R
C56A C 0.29664(14) 1.1580(4) -0.0190(3) 0.0649(18) Uani 1 1 d .
H56A H 0.2906 1.1057 -0.0459 0.097 Uiso 1 1 calc R
H56B H 0.2767 1.1941 -0.0284 0.097 Uiso 1 1 calc R
H56C H 0.3036 1.1497 0.0410 0.097 Uiso 1 1 calc R
Hf2 Hf 0.126501(5) 0.973679(12) 0.214283(12) 0.02528(6) Uani 1 1 d .
Li1B Li 0.1352(3) 1.1400(6) 0.1166(6) 0.056(3) Uani 1 1 d .
Li2B Li 0.1066(2) 0.8303(5) 0.3147(5) 0.044(2) Uani 1 1 d .
O1B O 0.17066(12) 1.2101(3) 0.0725(3) 0.0742(13) Uani 1 1 d .
O2B O 0.10702(12) 1.2425(3) 0.0884(3) 0.0734(13) Uani 1 1 d .
O3B O 0.12775(9) 0.7353(2) 0.3728(2) 0.0510(10) Uani 1 1 d .
O4B O 0.06504(10) 0.7984(2) 0.3666(2) 0.0510(10) Uani 1 1 d .
N1B N 0.16676(9) 1.0675(2) 0.2369(2) 0.0319(10) Uani 1 1 d .
N2B N 0.11711(9) 0.8397(2) 0.1852(2) 0.0269(9) Uani 1 1 d .
N3B N 0.11814(9) 0.9598(2) 0.3461(2) 0.0277(9) Uani 1 1 d .
N4B N 0.10322(9) 1.0305(2) 0.0932(2) 0.0276(9) Uani 1 1 d .
C1B C 0.17750(11) 0.9148(3) 0.2015(3) 0.0261(11) Uani 1 1 d .
C2B C 0.20729(11) 0.9600(3) 0.2110(3) 0.0262(11) Uani 1 1 d .
C3B C 0.23840(11) 0.9256(3) 0.1994(3) 0.0349(13) Uani 1 1 d .
H3BA H 0.2587 0.9576 0.2054 0.042 Uiso 1 1 calc R
C4B C 0.23950(12) 0.8448(3) 0.1792(3) 0.0387(13) Uani 1 1 d .
H4BA H 0.2607 0.8213 0.1713 0.046 Uiso 1 1 calc R
C5B C 0.21049(12) 0.7974(3) 0.1704(3) 0.0374(13) Uani 1 1 d .
H5BA H 0.2116 0.7416 0.1570 0.045 Uiso 1 1 calc R
C6B C 0.17928(11) 0.8330(3) 0.1814(3) 0.0275(11) Uani 1 1 d .
C7B C 0.20346(11) 1.0473(3) 0.2347(3) 0.0316(12) Uani 1 1 d .
H7BA H 0.2171 1.0574 0.2903 0.038 Uiso 1 1 calc R
H7BB H 0.2125 1.0827 0.1939 0.038 Uiso 1 1 calc R
C8B C 0.14619(11) 0.7858(3) 0.1726(3) 0.0321(12) Uani 1 1 d .
H8BA H 0.1415 0.7612 0.1164 0.038 Uiso 1 1 calc R
H8BB H 0.1484 0.7415 0.2143 0.038 Uiso 1 1 calc R
C9B C 0.16262(11) 1.1445(3) 0.2691(3) 0.0285(12) Uani 1 1 d .
C10B C 0.18810(12) 1.2043(3) 0.2792(3) 0.0364(13) Uani 1 1 d .
H10B H 0.2103 1.1912 0.2672 0.044 Uiso 1 1 calc R
C11B C 0.18214(13) 1.2816(3) 0.3061(3) 0.0439(14) Uani 1 1 d .
C12B C 0.15021(13) 1.3000(3) 0.3277(3) 0.0489(15) Uani 1 1 d .
H12B H 0.1461 1.3528 0.3471 0.059 Uiso 1 1 calc R
C13B C 0.12475(13) 1.2432(3) 0.3214(3) 0.0439(14) Uani 1 1 d .
C14B C 0.13057(12) 1.1669(3) 0.2910(3) 0.0387(13) Uani 1 1 d .
H14B H 0.1125 1.1284 0.2846 0.046 Uiso 1 1 calc R
C15B C 0.20969(13) 1.3442(3) 0.3095(4) 0.0689(19) Uani 1 1 d .
H15D H 0.2301 1.3200 0.2920 0.103 Uiso 1 1 calc R
H15E H 0.2155 1.3645 0.3667 0.103 Uiso 1 1 calc R
H15F H 0.2015 1.3891 0.2722 0.103 Uiso 1 1 calc R
C16B C 0.08997(13) 1.2616(3) 0.3464(4) 0.0654(19) Uani 1 1 d .
H16D H 0.0898 1.3173 0.3670 0.098 Uiso 1 1 calc R
H16E H 0.0857 1.2240 0.3904 0.098 Uiso 1 1 calc R
H16F H 0.0720 1.2551 0.2979 0.098 Uiso 1 1 calc R
C17B C 0.08523(12) 0.8012(3) 0.1562(3) 0.0296(12) Uani 1 1 d .
C18B C 0.08148(12) 0.7179(3) 0.1347(3) 0.0333(12) Uani 1 1 d .
H18B H 0.1013 0.6845 0.1416 0.040 Uiso 1 1 calc R
C19B C 0.05028(13) 0.6835(3) 0.1042(3) 0.0350(13) Uani 1 1 d .
C20B C 0.02079(12) 0.7304(3) 0.0954(3) 0.0407(14) Uani 1 1 d .
H20B H -0.0008 0.7071 0.0744 0.049 Uiso 1 1 calc R
C21B C 0.02307(12) 0.8118(3) 0.1174(3) 0.0412(14) Uani 1 1 d .
C22B C 0.05445(12) 0.8449(3) 0.1466(3) 0.0373(13) Uani 1 1 d .
H22B H 0.0554 0.9007 0.1612 0.045 Uiso 1 1 calc R
C23B C 0.04841(12) 0.5944(3) 0.0792(3) 0.0501(15) Uani 1 1 d .
H23D H 0.0245 0.5795 0.0595 0.075 Uiso 1 1 calc R
H23E H 0.0575 0.5610 0.1275 0.075 Uiso 1 1 calc R
H23F H 0.0621 0.5854 0.0345 0.075 Uiso 1 1 calc R
C24B C -0.00884(12) 0.8635(3) 0.1112(4) 0.0685(19) Uani 1 1 d .
H24D H -0.0025 0.9188 0.1295 0.103 Uiso 1 1 calc R
H24E H -0.0243 0.8407 0.1469 0.103 Uiso 1 1 calc R
H24F H -0.0204 0.8646 0.0533 0.103 Uiso 1 1 calc R
C25B C 0.07325(11) 1.0225(3) 0.2264(3) 0.0311(12) Uani 1 1 d .
C26B C 0.06208(11) 1.0254(3) 0.3033(3) 0.0303(11) Uani 1 1 d .
C27B C 0.03018(12) 1.0584(3) 0.3123(3) 0.0430(14) Uani 1 1 d .
H27B H 0.0227 1.0592 0.3652 0.052 Uiso 1 1 calc R
C28B C 0.00973(13) 1.0897(3) 0.2428(3) 0.0458(15) Uani 1 1 d .
H28B H -0.0121 1.1120 0.2480 0.055 Uiso 1 1 calc R
C29B C 0.02057(12) 1.0893(3) 0.1652(3) 0.0408(13) Uani 1 1 d .
H29B H 0.0065 1.1119 0.1181 0.049 Uiso 1 1 calc R
C30B C 0.05220(11) 1.0553(3) 0.1573(3) 0.0332(12) Uani 1 1 d .
C31B C 0.08778(11) 0.9967(3) 0.3767(3) 0.0342(12) Uani 1 1 d .
H31C H 0.0953 1.0431 0.4137 0.041 Uiso 1 1 calc R
H31D H 0.0769 0.9561 0.4092 0.041 Uiso 1 1 calc R
C32B C 0.06612(11) 1.0479(3) 0.0767(3) 0.0348(12) Uani 1 1 d .
H32C H 0.0540 1.0038 0.0428 0.042 Uiso 1 1 calc R
H32D H 0.0621 1.0991 0.0449 0.042 Uiso 1 1 calc R
C33B C 0.14455(11) 0.9437(3) 0.4155(3) 0.0306(12) Uani 1 1 d .
C34B C 0.14147(12) 0.9576(3) 0.4997(3) 0.0318(12) Uani 1 1 d .
H34B H 0.1206 0.9787 0.5130 0.038 Uiso 1 1 calc R
C35B C 0.16838(13) 0.9410(3) 0.5638(3) 0.0365(13) Uani 1 1 d .
C36B C 0.19882(13) 0.9090(3) 0.5457(3) 0.0433(14) Uani 1 1 d .
H36B H 0.2171 0.8974 0.5893 0.052 Uiso 1 1 calc R
C37B C 0.20247(12) 0.8941(3) 0.4639(3) 0.0392(13) Uani 1 1 d .
C38B C 0.17564(12) 0.9123(3) 0.4001(3) 0.0346(12) Uani 1 1 d .
H38B H 0.1787 0.9030 0.3440 0.042 Uiso 1 1 calc R
C39B C 0.16390(13) 0.9578(3) 0.6525(3) 0.0551(16) Uani 1 1 d .
H39D H 0.1850 0.9432 0.6899 0.083 Uiso 1 1 calc R
H39E H 0.1447 0.9256 0.6666 0.083 Uiso 1 1 calc R
H39F H 0.1591 1.0156 0.6589 0.083 Uiso 1 1 calc R
C40B C 0.23515(12) 0.8550(3) 0.4431(3) 0.0569(16) Uani 1 1 d .
H40D H 0.2514 0.8468 0.4945 0.085 Uiso 1 1 calc R
H40E H 0.2455 0.8905 0.4055 0.085 Uiso 1 1 calc R
H40F H 0.2296 0.8026 0.4160 0.085 Uiso 1 1 calc R
C41B C 0.11715(12) 1.0176(3) 0.0189(3) 0.0283(12) Uani 1 1 d .
C42B C 0.09736(12) 1.0152(3) -0.0605(3) 0.0321(12) Uani 1 1 d .
H42B H 0.0733 1.0242 -0.0661 0.039 Uiso 1 1 calc R
C43B C 0.11226(12) 0.9999(3) -0.1318(3) 0.0343(12) Uani 1 1 d .
C44B C 0.14697(12) 0.9869(3) -0.1247(3) 0.0399(13) Uani 1 1 d .
H44B H 0.1570 0.9756 -0.1729 0.048 Uiso 1 1 calc R
C45B C 0.16754(12) 0.9904(3) -0.0466(3) 0.0365(12) Uani 1 1 d .
C46B C 0.15263(11) 1.0067(3) 0.0231(3) 0.0298(11) Uani 1 1 d .
H46B H 0.1669 1.0106 0.0757 0.036 Uiso 1 1 calc R
C47B C 0.09024(12) 0.9964(3) -0.2161(3) 0.0506(15) Uani 1 1 d .
H47D H 0.1047 0.9855 -0.2588 0.076 Uiso 1 1 calc R
H47E H 0.0784 1.0483 -0.2279 0.076 Uiso 1 1 calc R
H47F H 0.0732 0.9530 -0.2166 0.076 Uiso 1 1 calc R
C48B C 0.20607(11) 0.9748(3) -0.0353(3) 0.0463(14) Uani 1 1 d .
H48D H 0.2130 0.9643 -0.0897 0.069 Uiso 1 1 calc R
H48E H 0.2116 0.9277 0.0010 0.069 Uiso 1 1 calc R
H48F H 0.2183 1.0225 -0.0099 0.069 Uiso 1 1 calc R
C49B C 0.20247(17) 1.1924(4) 0.0463(4) 0.090(2) Uani 1 1 d .
H49D H 0.2098 1.1377 0.0646 0.134 Uiso 1 1 calc R
H49E H 0.2197 1.2317 0.0709 0.134 Uiso 1 1 calc R
H49F H 0.1999 1.1955 -0.0146 0.134 Uiso 1 1 calc R
C50B C 0.15927(19) 1.2881(4) 0.0482(5) 0.093(2) Uani 1 1 d .
H50C H 0.1532 1.2903 -0.0132 0.111 Uiso 1 1 calc R
H50D H 0.1779 1.3276 0.0654 0.111 Uiso 1 1 calc R
C51B C 0.1289(2) 1.3095(4) 0.0870(5) 0.098(3) Uani 1 1 d .
H51C H 0.1365 1.3287 0.1447 0.117 Uiso 1 1 calc R
H51D H 0.1162 1.3542 0.0552 0.117 Uiso 1 1 calc R
C52B C 0.07488(19) 1.2644(4) 0.1113(4) 0.094(2) Uani 1 1 d .
H52D H 0.0605 1.2160 0.1117 0.141 Uiso 1 1 calc R
H52E H 0.0633 1.3035 0.0709 0.141 Uiso 1 1 calc R
H52F H 0.0786 1.2889 0.1669 0.141 Uiso 1 1 calc R
C53B C 0.16373(15) 0.7213(3) 0.3991(4) 0.087(2) Uani 1 1 d .
H53D H 0.1764 0.7361 0.3540 0.131 Uiso 1 1 calc R
H53E H 0.1675 0.6638 0.4129 0.131 Uiso 1 1 calc R
H53F H 0.1718 0.7544 0.4483 0.131 Uiso 1 1 calc R
C54B C 0.10807(17) 0.7156(4) 0.4371(4) 0.0675(19) Uani 1 1 d .
H54C H 0.1135 0.7540 0.4841 0.081 Uiso 1 1 calc R
H54D H 0.1138 0.6602 0.4582 0.081 Uiso 1 1 calc R
C55B C 0.07123(16) 0.7204(3) 0.4025(4) 0.0606(17) Uani 1 1 d .
H55C H 0.0652 0.6780 0.3597 0.073 Uiso 1 1 calc R
H55D H 0.0571 0.7122 0.4472 0.073 Uiso 1 1 calc R
C56B C 0.02942(14) 0.8147(4) 0.3408(4) 0.072(2) Uani 1 1 d .
H56D H 0.0267 0.8690 0.3163 0.108 Uiso 1 1 calc R
H56E H 0.0174 0.8118 0.3892 0.108 Uiso 1 1 calc R
H56F H 0.0198 0.7744 0.2993 0.108 Uiso 1 1 calc R

loop_
_atom_site_aniso_label
_atom_site_aniso_U_11
_atom_site_aniso_U_22
_atom_site_aniso_U_33
_atom_site_aniso_U_23
_atom_site_aniso_U_13
_atom_site_aniso_U_12
Hf1 0.01710(10) 0.01986(10) 0.02168(9) -0.00041(9) 0.00558(7) -0.00199(10)
Li1A 0.036(5) 0.022(4) 0.029(5) 0.001(3) 0.008(4) -0.010(4)
Li2A 0.056(6) 0.032(5) 0.035(5) -0.002(4) 0.016(4) -0.004(4)
O1A 0.051(2) 0.035(2) 0.037(2) 0.0007(17) 0.0133(18) 0.0139(19)
O2A 0.061(3) 0.042(2) 0.031(2) -0.0039(17) 0.0097(19) -0.012(2)
O3A 0.078(3) 0.034(2) 0.063(3) -0.011(2) 0.005(2) 0.005(2)
O4A 0.082(3) 0.040(2) 0.042(2) -0.0075(19) 0.023(2) 0.012(2)
N1A 0.0135(18) 0.034(2) 0.0179(18) 0.0060(18) 0.0054(14) 0.0013(18)
N2A 0.018(2) 0.032(2) 0.020(2) 0.0002(17) 0.0033(15) -0.0047(18)
N3A 0.018(2) 0.023(2) 0.024(2) -0.0023(17) 0.0088(16) -0.0047(17)
N4A 0.019(2) 0.018(2) 0.023(2) 0.0011(16) 0.0018(16) -0.0067(16)
C1A 0.020(3) 0.021(3) 0.028(3) 0.001(2) 0.003(2) -0.004(2)
C2A 0.023(3) 0.016(3) 0.035(3) 0.005(2) 0.005(2) 0.002(2)
C3A 0.033(3) 0.034(3) 0.042(3) 0.003(2) 0.019(2) -0.004(2)
C4A 0.026(3) 0.041(3) 0.055(4) 0.005(3) 0.013(3) -0.007(2)
C5A 0.025(3) 0.037(3) 0.049(3) -0.005(3) 0.006(2) -0.008(2)
C6A 0.023(3) 0.021(3) 0.042(3) 0.006(2) 0.008(2) -0.004(2)
C7A 0.021(3) 0.025(3) 0.032(3) 0.004(2) 0.009(2) 0.002(2)
C8A 0.028(3) 0.033(3) 0.030(3) -0.005(2) 0.001(2) -0.010(2)
C9A 0.028(3) 0.022(3) 0.024(2) 0.002(2) 0.0077(19) -0.002(2)
C10A 0.029(3) 0.032(3) 0.027(3) 0.007(2) 0.008(2) 0.005(2)
C11A 0.035(3) 0.031(3) 0.028(3) -0.003(2) 0.008(2) 0.000(2)
C12A 0.031(3) 0.041(3) 0.026(2) 0.004(2) -0.001(2) -0.004(3)
C13A 0.026(3) 0.040(3) 0.036(3) 0.004(2) 0.005(2) 0.000(2)
C14A 0.026(3) 0.040(3) 0.018(2) -0.001(2) 0.0064(19) -0.001(2)
C15A 0.055(4) 0.075(4) 0.029(3) -0.010(3) 0.002(3) 0.020(3)
C16A 0.034(3) 0.067(4) 0.041(3) -0.009(3) 0.005(2) 0.008(3)
C17A 0.023(3) 0.016(3) 0.030(3) -0.005(2) 0.0031(19) 0.000(2)
C18A 0.026(3) 0.027(3) 0.027(2) -0.002(2) 0.0058(19) 0.000(2)
C19A 0.038(3) 0.024(3) 0.022(2) -0.008(2) 0.005(2) 0.005(2)
C20A 0.045(3) 0.023(3) 0.027(3) 0.001(2) 0.014(2) -0.002(2)
C21A 0.034(3) 0.023(3) 0.032(3) -0.005(2) 0.014(2) 0.000(2)
C22A 0.025(3) 0.028(3) 0.025(2) -0.005(2) 0.0025(19) 0.002(2)
C23A 0.055(4) 0.040(3) 0.034(3) 0.004(3) 0.001(3) 0.007(3)
C24A 0.032(3) 0.055(4) 0.046(3) 0.001(3) 0.015(2) -0.003(3)
C25A 0.021(3) 0.032(3) 0.016(2) 0.004(2) 0.0026(19) 0.000(2)
C26A 0.022(3) 0.030(3) 0.019(2) 0.001(2) 0.0026(18) -0.004(2)
C27A 0.020(3) 0.037(3) 0.039(3) -0.003(2) 0.010(2) 0.003(2)
C28A 0.023(3) 0.034(3) 0.046(3) 0.000(3) 0.009(2) -0.013(2)
C29A 0.032(3) 0.022(3) 0.040(3) -0.003(2) 0.009(2) -0.005(2)
C30A 0.024(3) 0.023(3) 0.020(2) -0.001(2) 0.003(2) -0.002(2)
C31A 0.021(3) 0.030(3) 0.025(3) -0.001(2) 0.005(2) 0.005(2)
C32A 0.027(3) 0.020(3) 0.026(3) 0.002(2) 0.005(2) -0.005(2)
C33A 0.023(3) 0.021(3) 0.027(3) -0.002(2) 0.008(2) 0.000(2)
C34A 0.025(3) 0.026(3) 0.029(3) -0.002(2) 0.008(2) -0.002(2)
C35A 0.035(3) 0.022(3) 0.033(3) 0.000(2) 0.006(2) 0.007(2)
C36A 0.040(3) 0.014(3) 0.055(4) 0.006(2) 0.010(3) 0.000(2)
C37A 0.028(3) 0.027(3) 0.051(4) 0.006(3) 0.007(2) -0.003(2)
C38A 0.035(3) 0.022(3) 0.037(3) 0.002(2) 0.006(2) 0.007(2)
C39A 0.040(3) 0.027(3) 0.057(4) 0.003(3) 0.015(3) 0.007(3)
C40A 0.039(3) 0.037(3) 0.085(5) 0.019(3) 0.023(3) 0.004(3)
C41A 0.024(3) 0.029(3) 0.015(2) -0.003(2) 0.006(2) 0.000(2)
C42A 0.020(3) 0.025(3) 0.025(3) -0.001(2) 0.009(2) -0.004(2)
C43A 0.027(3) 0.033(3) 0.022(3) 0.001(2) 0.010(2) 0.006(2)
C44A 0.021(3) 0.036(3) 0.036(3) 0.003(2) -0.004(2) 0.011(2)
C45A 0.022(3) 0.034(3) 0.043(3) -0.008(2) -0.002(2) 0.000(2)
C46A 0.024(3) 0.028(3) 0.041(3) 0.001(2) 0.001(2) -0.002(2)
C47A 0.036(3) 0.036(3) 0.039(3) 0.007(2) 0.007(2) 0.013(2)
C48A 0.025(3) 0.059(4) 0.086(5) 0.003(3) -0.011(3) -0.002(3)
C49A 0.063(4) 0.073(5) 0.060(4) 0.013(3) 0.021(3) 0.034(4)
C50A 0.089(5) 0.026(3) 0.048(4) 0.002(3) 0.025(3) 0.009(3)
C51A 0.102(5) 0.030(3) 0.038(3) -0.010(3) 0.023(3) -0.015(3)
C52A 0.057(4) 0.068(4) 0.053(4) -0.003(3) 0.005(3) -0.029(3)
C53A 0.091(6) 0.053(5) 0.101(6) -0.016(4) 0.008(5) -0.022(4)
C54A 0.119(7) 0.029(4) 0.079(5) -0.021(3) 0.002(5) 0.007(4)
C55A 0.092(6) 0.070(5) 0.063(5) -0.024(4) -0.002(4) 0.035(4)
C56A 0.064(4) 0.084(5) 0.048(4) -0.012(3) 0.013(3) 0.020(4)
Hf2 0.02020(11) 0.02911(12) 0.02747(11) 0.00152(10) 0.00659(8) 0.00200(10)
Li1B 0.070(7) 0.053(7) 0.047(6) 0.007(5) 0.013(5) -0.008(6)
Li2B 0.053(6) 0.043(6) 0.038(5) -0.002(4) 0.012(4) -0.010(5)
O1B 0.098(4) 0.053(3) 0.078(3) 0.008(2) 0.035(3) -0.016(3)
O2B 0.085(4) 0.055(3) 0.081(3) 0.003(2) 0.017(3) -0.010(3)
O3B 0.053(3) 0.045(2) 0.051(3) 0.0065(19) -0.004(2) 0.001(2)
O4B 0.055(3) 0.047(3) 0.055(3) 0.002(2) 0.020(2) -0.012(2)
N1B 0.026(2) 0.028(3) 0.043(3) -0.004(2) 0.0083(19) -0.0005(19)
N2B 0.016(2) 0.033(2) 0.032(2) 0.0004(18) 0.0053(17) -0.0011(18)
N3B 0.021(2) 0.036(3) 0.026(2) -0.0024(19) 0.0037(17) 0.0022(19)
N4B 0.021(2) 0.038(2) 0.026(2) 0.0025(18) 0.0074(16) 0.0031(19)
C1B 0.019(3) 0.027(3) 0.031(3) 0.001(2) 0.001(2) 0.000(2)
C2B 0.020(3) 0.031(3) 0.027(3) 0.008(2) 0.005(2) 0.005(2)
C3B 0.021(3) 0.039(4) 0.044(3) 0.008(3) 0.005(2) 0.001(2)
C4B 0.025(3) 0.043(4) 0.053(4) 0.009(3) 0.020(2) 0.010(3)
C5B 0.037(3) 0.030(3) 0.047(3) 0.002(2) 0.012(3) 0.009(3)
C6B 0.019(3) 0.036(3) 0.027(3) 0.006(2) 0.002(2) -0.001(2)
C7B 0.015(3) 0.035(3) 0.045(3) 0.002(2) 0.006(2) 0.000(2)
C8B 0.027(3) 0.037(3) 0.033(3) -0.005(2) 0.006(2) -0.004(2)
C9B 0.024(3) 0.035(3) 0.028(3) -0.001(2) 0.007(2) 0.002(2)
C10B 0.024(3) 0.037(3) 0.049(3) -0.007(3) 0.008(2) -0.001(2)
C11B 0.037(3) 0.041(4) 0.054(4) -0.007(3) 0.009(3) -0.005(3)
C12B 0.047(4) 0.035(4) 0.067(4) -0.011(3) 0.016(3) 0.000(3)
C13B 0.031(3) 0.038(4) 0.065(4) -0.007(3) 0.015(3) 0.008(3)
C14B 0.029(3) 0.040(4) 0.049(3) -0.007(3) 0.012(3) -0.005(3)
C15B 0.053(4) 0.049(4) 0.108(6) -0.023(4) 0.026(4) -0.016(3)
C16B 0.048(4) 0.051(4) 0.104(5) -0.021(4) 0.035(4) 0.002(3)
C17B 0.031(3) 0.036(3) 0.023(3) 0.004(2) 0.006(2) -0.003(2)
C18B 0.032(3) 0.039(3) 0.031(3) -0.004(2) 0.011(2) -0.002(3)
C19B 0.035(3) 0.040(4) 0.031(3) -0.005(2) 0.009(2) -0.010(3)
C20B 0.020(3) 0.061(4) 0.040(3) -0.004(3) 0.002(2) -0.010(3)
C21B 0.026(3) 0.049(4) 0.048(3) 0.003(3) 0.002(2) -0.004(3)
C22B 0.034(3) 0.032(3) 0.045(3) 0.004(2) 0.004(3) 0.001(3)
C23B 0.038(3) 0.057(4) 0.057(4) -0.016(3) 0.012(3) -0.016(3)
C24B 0.027(3) 0.067(5) 0.108(6) 0.010(4) 0.000(3) 0.001(3)
C25B 0.023(3) 0.033(3) 0.039(3) 0.001(2) 0.009(2) 0.001(2)
C26B 0.020(3) 0.039(3) 0.033(3) 0.000(2) 0.007(2) 0.001(2)
C27B 0.032(3) 0.055(4) 0.046(3) -0.001(3) 0.021(3) 0.001(3)
C28B 0.029(3) 0.065(4) 0.047(4) 0.005(3) 0.015(3) 0.013(3)
C29B 0.035(3) 0.044(4) 0.043(3) 0.006(3) 0.004(3) 0.011(3)
C30B 0.023(3) 0.036(3) 0.040(3) 0.000(2) 0.004(2) 0.007(2)
C31B 0.036(3) 0.044(3) 0.025(3) -0.005(2) 0.013(2) -0.004(3)
C32B 0.027(3) 0.048(3) 0.030(3) 0.006(2) 0.005(2) 0.011(2)
C33B 0.028(3) 0.032(3) 0.034(3) 0.003(2) 0.011(2) -0.006(2)
C34B 0.031(3) 0.041(3) 0.024(3) -0.003(2) 0.006(2) 0.000(2)
C35B 0.041(3) 0.043(3) 0.024(3) 0.004(2) 0.001(2) -0.009(3)
C36B 0.043(3) 0.051(4) 0.033(3) 0.004(3) -0.005(3) -0.004(3)
C37B 0.029(3) 0.039(3) 0.050(4) 0.007(3) 0.007(3) -0.004(3)
C38B 0.033(3) 0.039(3) 0.033(3) 0.004(2) 0.007(2) -0.002(3)
C39B 0.054(4) 0.078(5) 0.031(3) -0.009(3) 0.002(3) 0.002(3)
C40B 0.041(4) 0.074(5) 0.056(4) 0.011(3) 0.009(3) 0.003(3)
C41B 0.033(3) 0.021(3) 0.032(3) 0.004(2) 0.010(2) -0.001(2)
C42B 0.027(3) 0.036(3) 0.033(3) 0.004(2) 0.002(2) 0.001(2)
C43B 0.036(3) 0.037(3) 0.029(3) 0.002(2) 0.003(2) 0.001(3)
C44B 0.043(3) 0.045(4) 0.034(3) 0.005(3) 0.016(2) 0.009(3)
C45B 0.037(3) 0.034(3) 0.040(3) 0.005(3) 0.013(2) 0.007(3)
C46B 0.024(3) 0.038(3) 0.029(2) 0.004(2) 0.0059(19) 0.005(2)
C47B 0.039(3) 0.079(4) 0.032(3) 0.000(3) 0.002(2) 0.006(3)
C48B 0.035(3) 0.061(4) 0.046(3) 0.003(3) 0.017(2) 0.004(3)
C49B 0.086(6) 0.117(7) 0.067(5) 0.014(4) 0.019(4) -0.018(5)
C50B 0.109(7) 0.065(6) 0.106(7) 0.023(5) 0.021(5) -0.014(5)
C51B 0.141(8) 0.043(5) 0.117(7) 0.004(4) 0.045(6) -0.012(5)
C52B 0.105(6) 0.069(5) 0.112(7) -0.012(5) 0.031(5) -0.002(5)
C53B 0.067(5) 0.041(4) 0.140(7) 0.019(4) -0.027(4) 0.000(4)
C54B 0.112(6) 0.044(4) 0.046(4) 0.013(3) 0.011(4) -0.003(4)
C55B 0.079(5) 0.040(4) 0.068(4) 0.004(3) 0.029(4) -0.017(4)
C56B 0.056(4) 0.079(5) 0.085(5) -0.008(4) 0.021(4) -0.013(4)

loop_
_atom_type_symbol
_atom_type_description
_atom_type_scat_dispersion_real
_atom_type_scat_dispersion_imag
_atom_type_scat_source
C C 0.0033 0.0016 'International Tables Vol C Tables 4.2.6.8 and 6.1.1.4'
H H 0.0000 0.0000 'International Tables Vol C Tables 4.2.6.8 and 6.1.1.4'
Li Li -0.0003 0.0001 'International Tables Vol C Tables 4.2.6.8 and 6.1.1.4'
N N 0.0061 0.0033 'International Tables Vol C Tables 4.2.6.8 and 6.1.1.4'
O O 0.0106 0.0060 'International Tables Vol C Tables 4.2.6.8 and 6.1.1.4'
Hf Hf -0.5830 6.1852 'International Tables Vol C Tables 4.2.6.8 and 6.1.1.4'

loop_
_geom_angle_atom_site_label_1
_geom_angle_atom_site_label_2
_geom_angle_atom_site_label_3
_geom_angle
N2A Hf1 N3A 90.89(12)
N2A Hf1 N1A 142.80(12)
N3A Hf1 N1A 99.13(12)
N2A Hf1 N4A 99.29(12)
N3A Hf1 N4A 144.07(12)
N1A Hf1 N4A 93.29(12)
N2A Hf1 C25A 116.39(13)
N3A Hf1 C25A 72.85(14)
N1A Hf1 C25A 100.78(13)
N4A Hf1 C25A 71.75(14)
N2A Hf1 C1A 72.17(14)
N3A Hf1 C1A 112.66(14)
N1A Hf1 C1A 70.90(13)
N4A Hf1 C1A 103.26(13)
C25A Hf1 C1A 170.36(16)
N2A Hf1 Li1A 134.98(18)
N3A Hf1 Li1A 134.13(17)
N1A Hf1 Li1A 47.17(17)
N4A Hf1 Li1A 46.14(16)
C25A Hf1 Li1A 83.30(18)
C1A Hf1 Li1A 87.35(18)
N2A Hf1 Li2A 44.18(18)
N3A Hf1 Li2A 46.84(18)
N1A Hf1 Li2A 131.53(17)
N4A Hf1 Li2A 134.98(17)
C25A Hf1 Li2A 99.11(19)
C1A Hf1 Li2A 90.23(19)
Li1A Hf1 Li2A 177.6(2)
O2A Li1A O1A 84.0(3)
O2A Li1A N4A 112.5(4)
O1A Li1A N4A 125.2(4)
O2A Li1A N1A 123.1(4)
O1A Li1A N1A 114.7(4)
N4A Li1A N1A 99.3(3)
O2A Li1A C41A 116.6(3)
O1A Li1A C41A 95.6(3)
N4A Li1A C41A 29.70(15)
N1A Li1A C41A 114.2(3)
O2A Li1A Hf1 134.4(4)
O1A Li1A Hf1 141.5(3)
N4A Li1A Hf1 50.23(18)
N1A Li1A Hf1 49.12(17)
C41A Li1A Hf1 70.43(19)
O4A Li2A O3A 83.0(3)
O4A Li2A N2A 142.4(4)
O3A Li2A N2A 111.6(4)
O4A Li2A N3A 103.2(4)
O3A Li2A N3A 134.4(4)
N2A Li2A N3A 90.8(3)
O4A Li2A C33A 98.8(4)
O3A Li2A C33A 101.6(4)
N2A Li2A C33A 111.0(4)
N3A Li2A C33A 33.01(17)
O4A Li2A C17A 110.2(4)
O3A Li2A C17A 115.7(4)
N2A Li2A C17A 32.25(17)
N3A Li2A C17A 104.4(3)
C33A Li2A C17A 134.5(4)
O4A Li2A C54A 56.4(3)
O3A Li2A C54A 29.3(2)
N2A Li2A C54A 139.8(4)
N3A Li2A C54A 122.9(4)
C33A Li2A C54A 92.8(3)
C17A Li2A C54A 132.3(4)
O4A Li2A Hf1 138.9(4)
O3A Li2A Hf1 137.0(4)
N2A Li2A Hf1 45.42(17)
N3A Li2A Hf1 45.52(17)
C33A Li2A Hf1 68.8(2)
C17A Li2A Hf1 66.2(2)
C54A Li2A Hf1 156.1(3)
C50A O1A C49A 113.4(4)
C50A O1A Li1A 107.8(4)
C49A O1A Li1A 126.0(4)
C52A O2A C51A 113.1(4)
C52A O2A Li1A 125.2(4)
C51A O2A Li1A 109.0(4)
C53A O3A C54A 112.6(5)
C53A O3A Li2A 130.9(4)
C54A O3A Li2A 106.9(4)
C55A O4A C56A 112.5(5)
C55A O4A Li2A 111.1(4)
C56A O4A Li2A 132.0(4)
C9A N1A C7A 110.2(3)
C9A N1A Li1A 99.5(3)
C7A N1A Li1A 103.1(3)
C9A N1A Hf1 126.0(3)
C7A N1A Hf1 121.6(2)
Li1A N1A Hf1 83.7(2)
C17A N2A C8A 112.8(3)
C17A N2A Li2A 91.9(3)
C8A N2A Li2A 114.3(3)
C17A N2A Hf1 120.1(3)
C8A N2A Hf1 120.2(2)
Li2A N2A Hf1 90.4(2)
C33A N3A C31A 112.2(3)
C33A N3A Hf1 125.0(3)
C31A N3A Hf1 120.3(3)
C33A N3A Li2A 83.6(3)
C31A N3A Li2A 116.1(3)
Hf1 N3A Li2A 87.6(2)
C41A N4A C32A 111.4(3)
C41A N4A Li1A 101.6(3)
C32A N4A Li1A 104.1(3)
C41A N4A Hf1 125.9(3)
C32A N4A Hf1 119.4(2)
Li1A N4A Hf1 83.6(2)
C2A C1A C6A 118.6(4)
C2A C1A Hf1 121.2(3)
C6A C1A Hf1 119.8(3)
C1A C2A C3A 121.0(4)
C1A C2A C7A 115.6(4)
C3A C2A C7A 123.3(4)
C4A C3A C2A 119.6(4)
C3A C4A C5A 120.5(5)
C6A C5A C4A 118.6(5)
C1A C6A C5A 121.6(4)
C1A C6A C8A 114.8(4)
C5A C6A C8A 123.3(4)
N1A C7A C2A 110.3(3)
N2A C8A C6A 110.0(3)
C10A C9A C14A 116.8(4)
C10A C9A N1A 122.4(4)
C14A C9A N1A 120.8(4)
C11A C10A C9A 122.2(4)
C12A C11A C10A 118.4(4)
C12A C11A C15A 121.1(4)
C10A C11A C15A 120.5(4)
C13A C12A C11A 121.4(4)
C14A C13A C12A 118.7(4)
C14A C13A C16A 120.8(4)
C12A C13A C16A 120.4(4)
C13A C14A C9A 122.4(4)
C22A C17A N2A 119.1(4)
C22A C17A C18A 115.8(4)
N2A C17A C18A 125.2(4)
C22A C17A Li2A 85.9(3)
N2A C17A Li2A 55.9(3)
C18A C17A Li2A 129.5(3)
C19A C18A C17A 122.4(4)
C18A C19A C20A 119.2(4)
C18A C19A C23A 120.3(4)
C20A C19A C23A 120.5(4)
C21A C20A C19A 121.1(4)
C20A C21A C22A 118.5(4)
C20A C21A C24A 121.9(4)
C22A C21A C24A 119.6(4)
C21A C22A C17A 123.0(4)
C30A C25A C26A 118.6(4)
C30A C25A Hf1 120.2(3)
C26A C25A Hf1 119.0(3)
C27A C26A C25A 121.0(4)
C27A C26A C31A 122.4(4)
C25A C26A C31A 116.4(4)
C28A C27A C26A 118.7(4)
C29A C28A C27A 121.7(4)
C28A C29A C30A 119.6(4)
C29A C30A C25A 120.2(4)
C29A C30A C32A 123.1(4)
C25A C30A C32A 116.5(4)
N3A C31A C26A 111.1(3)
N4A C32A C30A 111.8(3)
N3A C33A C38A 119.5(4)
N3A C33A C34A 125.2(4)
C38A C33A C34A 115.3(4)
N3A C33A Li2A 63.4(3)
C38A C33A Li2A 95.4(3)
C34A C33A Li2A 112.6(3)
C35A C34A C33A 123.2(4)
C34A C35A C36A 118.8(4)
C34A C35A C39A 120.2(4)
C36A C35A C39A 121.0(4)
C35A C36A C37A 120.7(4)
C38A C37A C36A 119.0(4)
C38A C37A C40A 120.5(4)
C36A C37A C40A 120.5(4)
C37A C38A C33A 123.1(4)
C46A C41A N4A 120.8(4)
C46A C41A C42A 114.5(4)
N4A C41A C42A 124.7(4)
C46A C41A Li1A 102.3(3)
N4A C41A Li1A 48.7(2)
C42A C41A Li1A 118.7(3)
C43A C42A C41A 122.7(4)
C44A C43A C42A 119.2(4)
C44A C43A C47A 120.2(4)
C42A C43A C47A 120.6(4)
C43A C44A C45A 120.5(4)
C46A C45A C44A 118.9(4)
C46A C45A C48A 119.9(4)
C44A C45A C48A 121.2(4)
C45A C46A C41A 124.0(4)
O1A C50A C51A 107.5(4)
O2A C51A C50A 108.1(4)
O3A C54A C55A 110.7(5)
O3A C54A Li2A 43.8(3)
C55A C54A Li2A 76.9(4)
O4A C55A C54A 111.5(5)
N1B Hf2 N3B 97.01(13)
N1B Hf2 N4B 92.23(13)
N3B Hf2 N4B 141.64(13)
N1B Hf2 C1B 72.01(15)
N3B Hf2 C1B 107.99(14)
N4B Hf2 C1B 110.28(14)
N1B Hf2 N2B 143.57(13)
N3B Hf2 N2B 93.18(13)
N4B Hf2 N2B 101.12(13)
C1B Hf2 N2B 71.58(14)
N1B Hf2 C25B 112.67(15)
N3B Hf2 C25B 71.25(15)
N4B Hf2 C25B 70.83(14)
C1B Hf2 C25B 175.26(16)
N2B Hf2 C25B 103.73(14)
N1B Hf2 Li2B 133.98(19)
N3B Hf2 Li2B 46.86(18)
N4B Hf2 Li2B 133.63(19)
C1B Hf2 Li2B 91.3(2)
N2B Hf2 Li2B 46.38(18)
C25B Hf2 Li2B 84.9(2)
N1B Hf2 Li1B 49.8(2)
N3B Hf2 Li1B 127.2(2)
N4B Hf2 Li1B 43.2(2)
C1B Hf2 Li1B 99.0(2)
N2B Hf2 Li1B 138.79(19)
C25B Hf2 Li1B 84.9(2)
Li2B Hf2 Li1B 169.6(2)
O1B Li1B O2B 80.2(4)
O1B Li1B N4B 144.6(5)
O2B Li1B N4B 111.4(5)
O1B Li1B N1B 105.4(4)
O2B Li1B N1B 140.7(5)
N4B Li1B N1B 86.8(3)
O1B Li1B C9B 96.6(4)
O2B Li1B C9B 109.2(4)
N4B Li1B C9B 109.7(4)
N1B Li1B C9B 32.24(17)
O1B Li1B C41B 111.5(4)
O2B Li1B C41B 114.9(4)
N4B Li1B C41B 33.04(19)
N1B Li1B C41B 99.4(4)
C9B Li1B C41B 130.6(4)
O1B Li1B Hf2 142.5(5)
O2B Li1B Hf2 136.4(4)
N4B Li1B Hf2 44.16(19)
N1B Li1B Hf2 43.28(17)
C9B Li1B Hf2 66.8(2)
C41B Li1B Hf2 66.3(2)
O3B Li2B O4B 84.4(4)
O3B Li2B N2B 112.7(4)
O4B Li2B N2B 134.2(4)
O3B Li2B N3B 127.1(4)
O4B Li2B N3B 107.7(4)
N2B Li2B N3B 95.1(3)
O3B Li2B C17B 112.0(4)
O4B Li2B C17B 101.7(4)
N2B Li2B C17B 32.80(17)
N3B Li2B C17B 115.0(4)
O3B Li2B C54B 30.0(2)
O4B Li2B C54B 56.3(3)
N2B Li2B C54B 138.8(4)
N3B Li2B C54B 121.1(4)
C17B Li2B C54B 123.5(4)
O3B Li2B C33B 96.1(4)
O4B Li2B C33B 109.1(4)
N2B Li2B C33B 110.6(3)
N3B Li2B C33B 31.08(17)
C17B Li2B C33B 140.0(4)
C54B Li2B C33B 95.1(3)
O3B Li2B Hf2 139.2(4)
O4B Li2B Hf2 135.9(4)
N2B Li2B Hf2 48.23(19)
N3B Li2B Hf2 46.90(18)
C17B Li2B Hf2 71.8(2)
C54B Li2B Hf2 161.3(4)
C33B Li2B Hf2 68.4(2)
C50B O1B C49B 111.5(5)
C50B O1B Li1B 114.5(5)
C49B O1B Li1B 132.8(5)
C51B O2B C52B 112.3(5)
C51B O2B Li1B 110.0(5)
C52B O2B Li1B 129.1(5)
C54B O3B C53B 111.6(5)
C54B O3B Li2B 107.2(4)
C53B O3B Li2B 127.1(4)
C55B O4B C56B 113.0(4)
C55B O4B Li2B 108.0(4)
C56B O4B Li2B 130.6(4)
C9B N1B C7B 112.6(4)
C9B N1B Hf2 125.4(3)
C7B N1B Hf2 121.0(3)
C9B N1B Li1B 77.3(3)
C7B N1B Li1B 117.6(4)
Hf2 N1B Li1B 86.9(3)
C17B N2B C8B 110.3(3)
C17B N2B Li2B 89.9(3)
C8B N2B Li2B 110.5(3)
C17B N2B Hf2 127.6(3)
C8B N2B Hf2 120.3(3)
Li2B N2B Hf2 85.4(3)
C33B N3B C31B 109.6(3)
C33B N3B Li2B 95.8(4)
C31B N3B Li2B 108.7(3)
C33B N3B Hf2 125.2(3)
C31B N3B Hf2 121.5(3)
Li2B N3B Hf2 86.2(2)
C41B N4B C32B 112.3(3)
C41B N4B Li1B 89.0(3)
C32B N4B Li1B 113.4(4)
C41B N4B Hf2 121.6(3)
C32B N4B Hf2 120.0(3)
Li1B N4B Hf2 92.7(3)
C2B C1B C6B 118.5(4)
C2B C1B Hf2 120.6(3)
C6B C1B Hf2 120.9(3)
C1B C2B C3B 121.2(4)
C1B C2B C7B 115.4(4)
C3B C2B C7B 123.4(4)
C4B C3B C2B 119.3(4)
C5B C4B C3B 121.3(4)
C4B C5B C6B 118.8(4)
C1B C6B C5B 120.9(4)
C1B C6B C8B 116.7(4)
C5B C6B C8B 122.4(4)
N1B C7B C2B 110.9(4)
N2B C8B C6B 110.6(4)
N1B C9B C10B 124.3(4)
N1B C9B C14B 119.6(4)
C10B C9B C14B 116.0(4)
N1B C9B Li1B 70.5(3)
C10B C9B Li1B 108.9(4)
C14B C9B Li1B 89.4(4)
C11B C10B C9B 122.3(5)
C10B C11B C12B 119.1(5)
C10B C11B C15B 119.5(5)
C12B C11B C15B 121.4(5)
C13B C12B C11B 121.0(5)
C12B C13B C14B 119.3(5)
C12B C13B C16B 121.8(5)
C14B C13B C16B 118.8(5)
C13B C14B C9B 122.1(5)
C22B C17B C18B 114.6(4)
C22B C17B N2B 120.8(4)
C18B C17B N2B 124.6(4)
C22B C17B Li2B 98.9(4)
C18B C17B Li2B 115.1(4)
N2B C17B Li2B 57.3(3)
C19B C18B C17B 122.7(5)
C18B C19B C20B 119.8(5)
C18B C19B C23B 119.8(5)
C20B C19B C23B 120.4(4)
C19B C20B C21B 119.6(4)
C22B C21B C20B 119.6(5)
C22B C21B C24B 119.8(5)
C20B C21B C24B 120.6(5)
C21B C22B C17B 123.7(5)
C26B C25B C30B 118.5(4)
C26B C25B Hf2 120.9(3)
C30B C25B Hf2 120.4(3)
C25B C26B C27B 121.6(4)
C25B C26B C31B 115.5(4)
C27B C26B C31B 122.7(4)
C28B C27B C26B 118.6(5)
C27B C28B C29B 121.0(5)
C28B C29B C30B 119.5(5)
C29B C30B C25B 120.7(4)
C29B C30B C32B 124.6(4)
C25B C30B C32B 114.6(4)
N3B C31B C26B 109.7(3)
N4B C32B C30B 110.2(3)
C38B C33B C34B 116.6(4)
C38B C33B N3B 118.7(4)
C34B C33B N3B 124.8(4)
C38B C33B Li2B 93.1(4)
C34B C33B Li2B 124.3(4)
N3B C33B Li2B 53.1(3)
C35B C34B C33B 121.5(4)
C36B C35B C34B 120.0(4)
C36B C35B C39B 120.6(4)
C34B C35B C39B 119.4(5)
C37B C36B C35B 119.8(5)
C36B C37B C38B 119.8(5)
C36B C37B C40B 120.4(5)
C38B C37B C40B 119.8(5)
C33B C38B C37B 122.3(5)
C42B C41B C46B 116.7(4)
C42B C41B N4B 123.6(4)
C46B C41B N4B 119.6(4)
C42B C41B Li1B 130.1(4)
C46B C41B Li1B 83.9(4)
N4B C41B Li1B 57.9(3)
C41B C42B C43B 121.4(4)
C44B C43B C42B 119.9(4)
C44B C43B C47B 119.9(4)
C42B C43B C47B 120.2(4)
C43B C44B C45B 120.1(4)
C46B C45B C44B 119.4(4)
C46B C45B C48B 118.5(4)
C44B C45B C48B 122.0(4)
C45B C46B C41B 122.3(4)
O1B C50B C51B 110.2(6)
O2B C51B C50B 111.0(6)
O3B C54B C55B 108.8(5)
O3B C54B Li2B 42.9(3)
C55B C54B Li2B 77.1(4)
O4B C55B C54B 107.6(5)

loop_
_geom_bond_atom_site_label_1
_geom_bond_atom_site_label_2
_geom_bond_distance
Hf1 N2A 2.220(3)
Hf1 N3A 2.225(3)
Hf1 N1A 2.237(3)
Hf1 N4A 2.275(3)
Hf1 C25A 2.277(4)
Hf1 C1A 2.277(4)
Hf1 Li1A 2.941(8)
Hf1 Li2A 3.116(8)
Li1A O2A 1.969(8)
Li1A O1A 2.007(8)
Li1A N4A 2.134(8)
Li1A N1A 2.170(8)
Li1A C41A 2.783(9)
Li2A O4A 2.006(9)
Li2A O3A 2.009(9)
Li2A N2A 2.172(9)
Li2A N3A 2.275(9)
Li2A C33A 2.528(9)
Li2A C17A 2.622(9)
Li2A C54A 2.776(10)
O1A C50A 1.425(6)
O1A C49A 1.437(6)
O2A C52A 1.429(5)
O2A C51A 1.437(6)
O3A C53A 1.417(6)
O3A C54A 1.419(6)
O4A C55A 1.397(7)
O4A C56A 1.398(6)
N1A C9A 1.432(5)
N1A C7A 1.478(5)
N2A C17A 1.400(5)
N2A C8A 1.481(5)
N3A C33A 1.386(5)
N3A C31A 1.491(5)
N4A C41A 1.408(5)
N4A C32A 1.486(5)
C1A C2A 1.378(6)
C1A C6A 1.381(6)
C2A C3A 1.385(6)
C2A C7A 1.500(5)
C3A C4A 1.377(6)
C4A C5A 1.390(6)
C5A C6A 1.386(6)
C6A C8A 1.524(6)
C9A C10A 1.397(6)
C9A C14A 1.404(6)
C10A C11A 1.394(6)
C11A C12A 1.389(6)
C11A C15A 1.510(6)
C12A C13A 1.386(6)
C13A C14A 1.384(5)
C13A C16A 1.519(6)
C17A C22A 1.399(6)
C17A C18A 1.415(5)
C18A C19A 1.385(6)
C19A C20A 1.389(6)
C19A C23A 1.514(6)
C20A C21A 1.383(6)
C21A C22A 1.399(6)
C21A C24A 1.504(6)
C25A C30A 1.395(6)
C25A C26A 1.397(6)
C26A C27A 1.391(5)
C26A C31A 1.509(6)
C27A C28A 1.378(6)
C28A C29A 1.373(6)
C29A C30A 1.392(6)
C30A C32A 1.490(5)
C33A C38A 1.404(6)
C33A C34A 1.411(6)
C34A C35A 1.381(6)
C35A C36A 1.387(6)
C35A C39A 1.490(6)
C36A C37A 1.393(6)
C37A C38A 1.381(6)
C37A C40A 1.520(6)
C41A C46A 1.401(5)
C41A C42A 1.419(6)
C42A C43A 1.393(6)
C43A C44A 1.384(6)
C43A C47A 1.506(6)
C44A C45A 1.388(6)
C45A C46A 1.381(6)
C45A C48A 1.492(6)
C50A C51A 1.484(7)
C54A C55A 1.459(8)
Hf2 N1B 2.208(4)
Hf2 N3B 2.228(3)
Hf2 N4B 2.243(3)
Hf2 C1B 2.272(4)
Hf2 N2B 2.278(4)
Hf2 C25B 2.286(4)
Hf2 Li2B 3.045(8)
Hf2 Li1B 3.215(9)
Li1B O1B 2.030(10)
Li1B O2B 2.037(11)
Li1B N4B 2.202(10)
Li1B N1B 2.459(10)
Li1B C9B 2.546(10)
Li1B C41B 2.599(11)
Li2B O3B 1.950(9)
Li2B O4B 2.025(9)
Li2B N2B 2.211(9)
Li2B N3B 2.227(9)
Li2B C17B 2.627(9)
Li2B C54B 2.739(10)
Li2B C33B 2.769(10)
O1B C50B 1.399(7)
O1B C49B 1.417(7)
O2B C51B 1.405(7)
O2B C52B 1.422(7)
O3B C54B 1.432(6)
O3B C53B 1.436(6)
O4B C55B 1.418(6)
O4B C56B 1.428(6)
N1B C9B 1.392(5)
N1B C7B 1.491(5)
N2B C17B 1.423(5)
N2B C8B 1.491(5)
N3B C33B 1.437(5)
N3B C31B 1.496(5)
N4B C41B 1.417(5)
N4B C32B 1.475(5)
C1B C2B 1.380(6)
C1B C6B 1.392(6)
C2B C3B 1.391(6)
C2B C7B 1.504(6)
C3B C4B 1.375(6)
C4B C5B 1.375(6)
C5B C6B 1.400(6)
C6B C8B 1.508(6)
C9B C10B 1.400(6)
C9B C14B 1.415(6)
C10B C11B 1.380(6)
C11B C12B 1.392(6)
C11B C15B 1.494(6)
C12B C13B 1.365(6)
C13B C14B 1.385(6)
C13B C16B 1.521(6)
C17B C22B 1.400(6)
C17B C18B 1.420(6)
C18B C19B 1.376(6)
C19B C20B 1.386(6)
C19B C23B 1.525(6)
C20B C21B 1.389(7)
C21B C22B 1.369(6)
C21B C24B 1.511(6)
C25B C26B 1.387(6)
C25B C30B 1.399(6)
C26B C27B 1.400(6)
C26B C31B 1.517(6)
C27B C28B 1.383(6)
C28B C29B 1.391(6)
C29B C30B 1.392(6)
C30B C32B 1.500(6)
C33B C38B 1.389(6)
C33B C34B 1.409(6)
C34B C35B 1.394(6)
C35B C36B 1.385(6)
C35B C39B 1.504(6)
C36B C37B 1.380(6)
C37B C38B 1.395(6)
C37B C40B 1.525(6)
C41B C42B 1.401(6)
C41B C46B 1.402(6)
C42B C43B 1.401(6)
C43B C44B 1.373(6)
C43B C47B 1.504(6)
C44B C45B 1.397(6)
C45B C46B 1.380(6)
C45B C48B 1.524(6)
C50B C51B 1.480(9)
C54B C55B 1.477(7)
